data_9010589
loop_
_publ_author_name
'Raade, G.'
'Balic-Zunic T'

_publ_section_title
;
 The crystal structure of (Be,_)(V,Ti)3O6, a mineral related to kyzylkumite
;
_journal_name_full 'The Canadian Mineralogist'
_journal_page_first 1147
_journal_page_last 1158
_journal_paper_doi 10.2113/gscanmin.44.5.1147
_journal_volume 44
_journal_year 2006
_chemical_compound_source 'Byrud farm, Eidsvoll, Akershus, South Norway'
_chemical_formula_structural BeV1.5Ti1.5O6
_chemical_formula_sum 'Be0.84 O6 Ti1.5 V1.5'
_chemical_name_mineral Byrudite
_space_group_IT_number 62
_symmetry_space_group_name_Hall '-P 2ac 2n'
_symmetry_space_group_name_H-M 'P n m a'
_cell_angle_alpha 90
_cell_angle_beta 90
_cell_angle_gamma 90
_cell_length_a 9.982
_cell_length_b 8.502
_cell_length_c 4.5480
_cell_formula_units_Z 4
_cell_volume 385.975
_database_code_amcsd 0006110
_exptl_crystal_density_diffrn 4.333
_cod_original_formula_sum 'Be.84 (V1.5 Ti1.5) O6'
_cod_database_code 9010589

loop_
_space_group_symop_operation_xyz
x,y,z
x,1/2-y,z
-x,1/2+y,-z
1/2-x,1/2+y,1/2+z
1/2+x,1/2-y,1/2-z
1/2+x,y,1/2-z
1/2-x,-y,1/2+z
-x,-y,-z

loop_
_atom_site_label
_atom_site_fract_x
_atom_site_fract_y
_atom_site_fract_z
_atom_site_occupancy
_atom_site_U_iso_or_equiv
Be 0.28030 0.75000 0.07510 0.84000 0.01300
V1 0.40497 0.25000 0.00773 0.50000 0.00730
Ti1 0.40497 0.25000 0.00773 0.50000 0.00730
V2 0.12914 0.43081 0.00440 0.50000 0.00700
Ti2 0.12914 0.43081 0.00440 0.50000 0.00700
O1 0.22040 0.25000 0.22550 1.00000 0.00660
O2 0.43360 0.75000 0.23960 1.00000 0.00890
O3 0.46500 0.41470 0.26690 1.00000 0.00870
O4 0.20640 0.59510 0.25110 1.00000 0.00930

loop_
_cod_related_entry_id
_cod_related_entry_database
_cod_related_entry_code
1 AMCSD 0006110
